data_7113776
loop_
_publ_author_name
'Ferlay, Sylvie'
'Holakovsky, Roman'
'Hosseini, Mir Wais'
'Planeix, Jean-Marc'
'Kyritsakas, Nathalie'

_publ_section_title
;
 Charge assisted chiral hybrid H-bonded molecular networks
;
_journal_coden_ASTM CHCOFS
_journal_issue 11
_journal_name_full
;
 Chemical Communications (Cambridge, United Kingdom)
;
_journal_page_first 1224
_journal_page_last 1225
_journal_paper_doi 10.1039/b301467n
_journal_year 2003
_chemical_formula_moiety 'C25 H28 Fe N10 O'
_chemical_formula_sum 'C25 H28 Fe N10 O'
_chemical_formula_weight 540.42
_space_group_IT_number 4
_symmetry_cell_setting monoclinic
_symmetry_space_group_name_Hall 'P 2yb'
_symmetry_space_group_name_H-M 'P 1 21 1'
_cell_angle_alpha 90
_cell_angle_beta 97.290(5)
_cell_angle_gamma 90
_cell_formula_units_Z 4
_cell_length_a 6.8414(2)
_cell_length_b 18.2099(5)
_cell_length_c 21.0634(6)
_cell_measurement_temperature 173
_cell_volume 2602.89(13)
_computing_publication_material CIFGEN_IN_OpenMoleN_(_1997)
_computing_structure_refinement LSFM_OpenMoleN_(_1997)
_computing_structure_solution Direct_methods_(SIR,_Burla_et_al.,_1989)
_diffrn_ambient_temperature 173
_diffrn_measurement_details
;
14402 reflections were collected using program Collect
("Collect" Data collection software, Nonius B.V., 1998)
The conditions were as follow : crystal to detector distance =  36. mm.
Scan angle =  2.0 deg 1 scans of   90 sec per frame.
Data collection was divided into  2 set(s)
with the following starting angles and number of frames :

Set 1 Theta =    8.80 Omega =    0.00 Kappa =    0.00  181 frames
Set 2 Theta =   -7.10 Kappa = -167.00 Phi   =    0.00   43 frames
Friedel pairs were averaged. Internal R = 0.08
;
_diffrn_measurement_device_type KappaCCD
_diffrn_measurement_method '\p scans'
_diffrn_radiation_monochromator graphite
_diffrn_radiation_type Mo-K\a
_diffrn_radiation_wavelength 0.71073
_diffrn_reflns_av_R_equivalents 0.080
_diffrn_reflns_av_sigmaI/netI 0.333
_diffrn_reflns_limit_h_max 9
_diffrn_reflns_limit_h_min -9
_diffrn_reflns_limit_k_max 25
_diffrn_reflns_limit_k_min -24
_diffrn_reflns_limit_l_max 29
_diffrn_reflns_limit_l_min -29
_diffrn_reflns_number 14402
_diffrn_reflns_theta_max 29.98
_diffrn_reflns_theta_min 2.5
_diffrn_source xray_tube
_diffrn_standards_decay_% 0
_exptl_absorpt_coefficient_mu 0.618
_exptl_absorpt_correction_T_max 0.964
_exptl_absorpt_correction_T_min 0.939
_exptl_absorpt_correction_type refdelf_(Walker_&_Stuart,_1983)
_exptl_crystal_colour yellow
_exptl_crystal_density_diffrn 1.38
_exptl_crystal_density_method none
_exptl_crystal_description prism
_exptl_crystal_F_000 1128
_exptl_crystal_size_max 0.10
_exptl_crystal_size_mid 0.08
_exptl_crystal_size_min 0.06
_refine_diff_density_max 0.379
_refine_diff_density_min -0.131
_refine_ls_abs_structure_details 'Flack H D  (1983), Acta Cryst. A39, 876-881'
_refine_ls_abs_structure_Flack 0.05(2)
_refine_ls_extinction_method none
_refine_ls_goodness_of_fit_all 9.817
_refine_ls_goodness_of_fit_ref 1.017
_refine_ls_hydrogen_treatment noref
_refine_ls_matrix_type full
_refine_ls_number_constraints 0
_refine_ls_number_parameters 666
_refine_ls_number_reflns 3291
_refine_ls_number_restraints 1
_refine_ls_R_factor_all 0.175
_refine_ls_R_factor_gt 0.045
_refine_ls_shift/esd_mean 0.001
_refine_ls_shift/su_max 0.003
_refine_ls_structure_factor_coef F
_refine_ls_weighting_scheme sigma
_refine_ls_wR_factor_all 0.382
_refine_ls_wR_factor_ref 0.048
_reflns_number_gt 3291
_reflns_number_total 7793
_reflns_threshold_expression >3.0\s(I)
_cod_duplicate_entry 7103668
_cod_data_source_file b301467n.txt
_cod_data_source_block st1184
_cod_original_cell_volume 2602.9(1)
_cod_original_sg_symbol_Hall ' P 2yb'
_cod_database_code 7113776

loop_
_symmetry_equiv_pos_as_xyz
x,y,z
-x,1/2+y,-z

loop_
_atom_site_label
_atom_site_fract_x
_atom_site_fract_y
_atom_site_fract_z
_atom_site_U_iso_or_equiv
_atom_site_adp_type
_atom_site_calc_flag
_atom_site_calc_attached_atom
_atom_site_type_symbol
FE1 0.9563(1) 0.4675 0.11651(3) 0.0197(4) Uani ? ? Fe
C1 0.8117(8) 0.4632(4) 0.1905(2) 0.020(3) Uani ? ? C
N1 0.7276(7) 0.4620(3) 0.2339(2) 0.028(3) Uani ? ? N
C2 0.7685(9) 0.3981(4) 0.0770(3) 0.028(4) Uani ? ? C
N2 0.6606(9) 0.3539(4) 0.0542(2) 0.047(4) Uani ? ? N
N21 1.0859(7) 0.4749(3) 0.0559(2) 0.029(3) Uani ? ? N
O3 1.1807(7) 0.4796(3) 0.0158(2) 0.062(3) Uani ? ? O
C4 1.1228(8) 0.5378(3) 0.1691(2) 0.020(3) Uani ? ? C
N4 1.2169(7) 0.5773(3) 0.2029(2) 0.030(3) Uani ? ? N
C5 1.1149(9) 0.3865(4) 0.1531(2) 0.023(3) Uani ? ? C
N5 1.2069(7) 0.3358(3) 0.1714(2) 0.031(3) Uani ? ? N
C51 0.7684(9) 0.5447(3) 0.0880(3) 0.024(3) Uani ? ? C
N22 0.6548(8) 0.5895(3) 0.0703(2) 0.033(3) Uani ? ? N
FE2 0.5631(1) -0.03134(6) 0.37928(3) 0.0196(4) Uani ? ? Fe
N23 0.4254(8) -0.0474(3) 0.4366(2) 0.034(3) Uani ? ? N
O4 0.3307(8) -0.0626(3) 0.4748(2) 0.072(3) Uani ? ? O
C7 0.4020(9) -0.0913(4) 0.3175(2) 0.023(3) Uani ? ? C
N8 0.3086(8) -0.1271(3) 0.2806(2) 0.034(3) Uani ? ? N
C8 0.7184(8) -0.0158(3) 0.3099(2) 0.021(3) Uani ? ? C
N9 0.8099(7) -0.0093(3) 0.2681(2) 0.028(3) Uani ? ? N
C9 0.7506(9) 0.0357(4) 0.4271(3) 0.025(3) Uani ? ? C
N10 0.8601(8) 0.0745(4) 0.4560(2) 0.041(3) Uani ? ? N
C10 0.7478(9) -0.1100(4) 0.4025(3) 0.027(3) Uani ? ? C
N11 0.8591(8) -0.1561(3) 0.4161(2) 0.033(3) Uani ? ? N
C52 0.4199(8) 0.0587(4) 0.3494(2) 0.020(3) Uani ? ? C
N24 0.3404(8) 0.1128(3) 0.3356(2) 0.028(3) Uani ? ? N
C11 0.4874(8) 0.3049(4) 0.3101(2) 0.019(3) Uani ? ? C
N13 0.3619(7) 0.2744(3) 0.3448(2) 0.022(3) Uani ? ? N
C12 0.2082(8) 0.3298(4) 0.3525(3) 0.022(3) Uani ? ? C
C13 0.3251(9) 0.3987(4) 0.3478(2) 0.020(3) Uani ? ? C
N14 0.4633(7) 0.3760(3) 0.3046(2) 0.019(3) Uani ? ? N
C14 0.1024(9) 0.3315(4) 0.4111(3) 0.028(3) Uani ? ? C
C15 -0.0365(9) 0.3978(4) 0.4023(3) 0.036(4) Uani ? ? C
C16 0.0687(9) 0.4690(5) 0.3902(3) 0.042(4) Uani ? ? C
C17 0.1939(9) 0.4644(4) 0.3343(3) 0.029(3) Uani ? ? C
C18 0.6423(8) 0.2637(4) 0.2826(3) 0.021(3) Uani ? ? C
C19 0.6874(9) 0.2820(3) 0.2224(3) 0.022(3) Uani ? ? C
C20 0.8391(9) 0.2439(4) 0.1977(3) 0.024(3) Uani ? ? C
C21 0.9352(8) 0.1872(3) 0.2326(2) 0.017(3) Uani ? ? C
C22 0.8871(9) 0.1672(3) 0.2930(3) 0.020(3) Uani ? ? C
C23 0.7385(8) 0.2066(3) 0.3174(2) 0.021(3) Uani ? ? C
C24 1.0808(9) 0.1441(4) 0.2032(2) 0.022(3) Uani ? ? C
N15 1.2228(7) 0.1750(3) 0.1744(2) 0.021(3) Uani ? ? N
C25 1.3080(9) 0.1158(4) 0.1388(2) 0.021(3) Uani ? ? C
C26 1.2654(9) 0.0496(3) 0.1765(3) 0.021(3) Uani ? ? C
N16 1.0829(7) 0.0720(3) 0.1998(2) 0.024(3) Uani ? ? N
C27 1.525(1) 0.1166(4) 0.1281(3) 0.033(4) Uani ? ? C
C28 1.559(1) 0.0463(4) 0.0900(3) 0.040(4) Uani ? ? C
C29 1.4830(9) -0.0246(4) 0.1184(2) 0.035(4) Uani ? ? C
C30 1.2722(9) -0.0184(4) 0.1357(2) 0.030(4) Uani ? ? C
C31 0.4123(8) -0.2611(4) 0.1542(2) 0.021(3) Uani ? ? C
N17 0.3694(7) -0.3008(3) 0.1019(2) 0.020(3) Uani ? ? N
C32 0.2005(9) -0.2659(3) 0.0624(2) 0.022(3) Uani ? ? C
C33 0.1006(8) -0.2301(4) 0.1146(2) 0.023(3) Uani ? ? C
N18 0.2732(7) -0.2127(3) 0.1612(2) 0.018(3) Uani ? ? N
C34 0.0565(9) -0.3114(4) 0.0194(3) 0.028(3) Uani ? ? C
C35 -0.1027(9) -0.2571(4) -0.0096(3) 0.029(4) Uani ? ? C
C36 -0.195(1) -0.2110(4) 0.0398(3) 0.032(4) Uani ? ? C
C37 -0.039(1) -0.1712(4) 0.0857(3) 0.031(4) Uani ? ? C
C38 0.5947(8) -0.2689(3) 0.1990(2) 0.017(3) Uani ? ? C
C39 0.6874(9) -0.2063(4) 0.2256(2) 0.023(3) Uani ? ? C
C40 0.8617(9) -0.2124(3) 0.2669(2) 0.023(3) Uani ? ? C
C41 0.9403(9) -0.2808(4) 0.2808(2) 0.020(3) Uani ? ? C
C42 0.8480(9) -0.3435(4) 0.2547(2) 0.025(3) Uani ? ? C
C43 0.6756(9) -0.3391(3) 0.2137(2) 0.021(3) Uani ? ? C
C44 1.1226(9) -0.2904(3) 0.3275(3) 0.022(3) Uani ? ? C
N19 1.1501(7) -0.2571(3) 0.3832(2) 0.021(3) Uani ? ? N
C45 1.3539(9) -0.2752(4) 0.4121(2) 0.024(3) Uani ? ? C
C46 1.3831(9) -0.3475(3) 0.3813(2) 0.021(3) Uani ? ? C
N20 1.2634(7) -0.3368(3) 0.3180(2) 0.025(3) Uani ? ? N
C47 1.407(1) -0.2808(4) 0.4845(3) 0.031(4) Uani ? ? C
C48 1.624(1) -0.3079(4) 0.4957(3) 0.033(4) Uani ? ? C
C49 1.660(1) -0.3773(4) 0.4597(3) 0.036(4) Uani ? ? C
C50 1.5941(9) -0.3711(4) 0.3879(3) 0.032(4) Uani ? ? C
H1 0.0966 0.3202 0.3220 0.0294 Uiso calc C12 H
H2 0.3994 0.4175 0.3855 0.0273 Uiso calc C13 H
H3 0.1940 0.3372 0.4487 0.0366 Uiso calc C14 H
H4 0.0293 0.2875 0.4142 0.0366 Uiso calc C14 H
H5 -0.0981 0.4034 0.4400 0.0466 Uiso calc C15 H
H6 -0.1338 0.3886 0.3669 0.0466 Uiso calc C15 H
H7 0.1530 0.4817 0.4280 0.0538 Uiso calc C16 H
H8 -0.0276 0.5064 0.3807 0.0538 Uiso calc C16 H
H9 0.1114 0.4583 0.2948 0.0387 Uiso calc C17 H
H10 0.2707 0.5076 0.3325 0.0387 Uiso calc C17 H
H11 0.3687 0.2259 0.3616 0.0307 Uiso calc N13 H
H12 0.5254 0.4074 0.2771 0.0249 Uiso calc N14 H
H13 0.6169 0.3198 0.1983 0.0299 Uiso calc C19 H
H14 0.8757 0.2569 0.1571 0.0309 Uiso calc C20 H
H15 0.9535 0.1280 0.3165 0.0269 Uiso calc C22 H
H16 0.7028 0.1943 0.3582 0.0275 Uiso calc C23 H
H17 1.2614 0.2252 0.1764 0.0272 Uiso calc N15 H
H18 0.9826 0.0400 0.2106 0.0338 Uiso calc N16 H
H19 1.2511 0.1197 0.0954 0.0272 Uiso calc C25 H
H20 1.3562 0.0351 0.2122 0.0276 Uiso calc C26 H
H21 1.6067 0.1164 0.1680 0.0425 Uiso calc C27 H
H22 1.5521 0.1589 0.1044 0.0425 Uiso calc C27 H
H23 1.6962 0.0412 0.0886 0.0517 Uiso calc C28 H
H24 1.4931 0.0519 0.0478 0.0517 Uiso calc C28 H
H25 1.5685 -0.0366 0.1561 0.0478 Uiso calc C29 H
H26 1.4860 -0.0629 0.0879 0.0478 Uiso calc C29 H
H27 1.1811 -0.0141 0.0979 0.0409 Uiso calc C30 H
H28 1.2408 -0.0606 0.1590 0.0409 Uiso calc C30 H
H29 0.4354 -0.3442 0.0914 0.0271 Uiso calc N17 H
H30 0.2828 -0.1735 0.1912 0.0252 Uiso calc N18 H
H31 0.2474 -0.2361 0.0305 0.0286 Uiso calc C32 H
H32 0.0103 -0.2571 0.1363 0.0305 Uiso calc C33 H
H33 0.0002 -0.3483 0.0432 0.0364 Uiso calc C34 H
H34 0.1195 -0.3337 -0.0134 0.0364 Uiso calc C34 H
H35 -0.2045 -0.2844 -0.0339 0.0378 Uiso calc C35 H
H36 -0.0445 -0.2246 -0.0370 0.0378 Uiso calc C35 H
H37 -0.2690 -0.2425 0.0638 0.0427 Uiso calc C36 H
H38 -0.2810 -0.1756 0.0178 0.0427 Uiso calc C36 H
H39 0.0299 -0.1365 0.0631 0.0406 Uiso calc C37 H
H40 -0.0980 -0.1467 0.1182 0.0406 Uiso calc C37 H
H41 0.6316 -0.1593 0.2156 0.0310 Uiso calc C39 H
H42 0.9258 -0.1697 0.2853 0.0308 Uiso calc C40 H
H43 0.9048 -0.3902 0.2653 0.0318 Uiso calc C42 H
H44 0.6124 -0.3821 0.1957 0.0268 Uiso calc C43 H
H45 1.0578 -0.2273 0.4015 0.0271 Uiso calc N19 H
H46 1.2843 -0.3591 0.2786 0.0324 Uiso calc N20 H
H47 1.4368 -0.2351 0.4047 0.0331 Uiso calc C45 H
H48 1.3387 -0.3907 0.4002 0.0285 Uiso calc C46 H
H49 1.3232 -0.3149 0.5018 0.0421 Uiso calc C47 H
H50 1.3961 -0.2341 0.5038 0.0421 Uiso calc C47 H
H51 1.6578 -0.3169 0.5402 0.0461 Uiso calc C48 H
H52 1.7060 -0.2703 0.4825 0.0461 Uiso calc C48 H
H53 1.5903 -0.4165 0.4763 0.0525 Uiso calc C49 H
H54 1.7976 -0.3878 0.4661 0.0525 Uiso calc C49 H
H55 1.6714 -0.3356 0.3693 0.0453 Uiso calc C50 H
H56 1.6058 -0.4172 0.3677 0.0453 Uiso calc C50 H

loop_
_atom_site_aniso_label
_atom_site_aniso_U_11
_atom_site_aniso_U_22
_atom_site_aniso_U_33
_atom_site_aniso_U_12
_atom_site_aniso_U_13
_atom_site_aniso_U_23
_atom_site_aniso_type_symbol
FE1 0.0219(4) 0.0184(4) 0.0191(3) -0.0002(5) 0.0027(3) -0.0009(5) Fe
C1 0.023(3) 0.012(3) 0.028(3) 0.003(3) -0.001(2) -0.006(3) C
N1 0.032(3) 0.020(3) 0.035(2) -0.003(3) 0.006(2) -0.003(3) N
C2 0.020(3) 0.039(4) 0.029(3) -0.008(3) 0.006(3) -0.011(3) C
N2 0.035(4) 0.063(5) 0.048(3) -0.005(4) -0.000(3) -0.022(3) N
N21 0.039(3) 0.027(3) 0.024(2) -0.003(3) 0.008(2) -0.005(3) N
O3 0.081(3) 0.054(4) 0.054(2) -0.014(3) 0.044(2) -0.004(3) O
C4 0.024(3) 0.021(3) 0.017(3) 0.007(3) 0.009(2) 0.003(3) C
N4 0.027(3) 0.030(3) 0.032(3) -0.010(3) 0.005(2) -0.005(3) N
C5 0.021(3) 0.025(4) 0.022(3) -0.006(3) -0.000(3) -0.001(3) C
N5 0.029(3) 0.026(3) 0.042(3) -0.002(3) 0.006(2) -0.001(3) N
C51 0.044(4) 0.014(3) 0.022(3) -0.008(3) 0.008(3) -0.011(3) C
N22 0.050(4) 0.030(3) 0.025(2) 0.009(3) 0.003(3) -0.005(3) N
FE2 0.0233(4) 0.0167(4) 0.0193(3) -0.0005(5) 0.0040(3) 0.0008(5) Fe
N23 0.049(3) 0.025(4) 0.032(2) -0.003(3) 0.019(2) 0.001(3) N
O4 0.097(4) 0.063(4) 0.062(3) -0.026(3) 0.052(2) -0.004(3) O
C7 0.025(3) 0.021(3) 0.023(3) -0.004(3) 0.005(3) -0.001(3) C
N8 0.024(3) 0.039(4) 0.042(3) -0.001(3) 0.007(2) -0.006(3) N
C8 0.019(3) 0.021(4) 0.022(3) -0.002(3) -0.005(2) 0.005(3) C
N9 0.033(3) 0.026(3) 0.027(2) -0.005(3) 0.010(2) 0.006(2) N
C9 0.036(4) 0.020(4) 0.021(3) 0.002(3) 0.000(3) -0.002(3) C
N10 0.034(4) 0.039(4) 0.055(3) -0.001(3) -0.007(3) -0.023(3) N
C10 0.028(4) 0.027(4) 0.027(3) 0.008(3) 0.007(3) 0.012(3) C
N11 0.045(3) 0.031(3) 0.025(3) 0.012(3) 0.005(2) 0.003(3) N
C52 0.015(3) 0.023(4) 0.024(3) -0.008(3) 0.005(2) -0.003(3) C
N24 0.029(3) 0.020(3) 0.037(3) 0.007(3) 0.001(2) -0.003(3) N
C11 0.018(3) 0.019(3) 0.019(3) 0.001(3) 0.000(2) -0.000(3) C
N13 0.032(3) 0.013(3) 0.027(2) 0.006(3) 0.007(2) 0.005(2) N
C12 0.017(3) 0.019(3) 0.033(3) 0.002(3) 0.006(3) -0.002(3) C
C13 0.028(4) 0.021(3) 0.013(3) 0.002(3) 0.001(2) -0.002(3) C
N14 0.020(3) 0.018(3) 0.020(2) 0.003(2) 0.005(2) 0.006(2) N
C14 0.024(4) 0.031(4) 0.030(3) -0.001(3) 0.006(3) -0.001(3) C
C15 0.029(4) 0.047(5) 0.034(3) 0.009(4) 0.010(3) 0.001(4) C
C16 0.048(4) 0.035(4) 0.043(3) 0.026(4) 0.012(3) -0.007(4) C
C17 0.035(3) 0.020(3) 0.034(3) 0.012(4) 0.004(3) 0.001(4) C
C18 0.013(3) 0.024(4) 0.029(3) -0.006(3) -0.001(2) -0.007(3) C
C19 0.024(3) 0.021(4) 0.022(3) 0.000(3) -0.004(3) 0.001(3) C
C20 0.022(3) 0.021(4) 0.029(3) -0.003(3) 0.009(3) -0.001(3) C
C21 0.014(3) 0.014(3) 0.027(3) -0.003(3) 0.004(2) -0.005(3) C
C22 0.018(3) 0.014(3) 0.030(3) -0.000(3) 0.003(3) 0.001(3) C
C23 0.021(3) 0.019(3) 0.025(3) 0.005(3) 0.009(2) 0.003(3) C
C24 0.024(3) 0.030(4) 0.015(3) -0.002(3) 0.001(2) -0.000(3) C
N15 0.018(3) 0.018(3) 0.027(2) -0.002(2) 0.006(2) -0.007(2) N
C25 0.021(3) 0.025(3) 0.016(3) 0.005(3) 0.002(2) 0.002(3) C
C26 0.017(3) 0.019(3) 0.028(3) 0.001(3) 0.002(2) -0.001(3) C
N16 0.020(3) 0.016(3) 0.042(3) -0.001(3) 0.004(2) 0.002(3) N
C27 0.029(4) 0.039(4) 0.032(3) 0.005(4) 0.009(3) 0.002(4) C
C28 0.033(4) 0.052(5) 0.037(3) 0.014(4) 0.012(3) -0.006(4) C
C29 0.047(4) 0.036(4) 0.026(3) 0.020(4) 0.002(3) -0.006(4) C
C30 0.047(4) 0.020(4) 0.027(3) 0.004(3) 0.005(3) 0.001(3) C
C31 0.023(3) 0.025(4) 0.016(3) -0.005(3) 0.002(2) 0.009(3) C
N17 0.025(3) 0.012(3) 0.024(2) -0.002(2) 0.001(2) 0.000(2) N
C32 0.026(3) 0.016(3) 0.024(3) 0.002(3) 0.004(2) 0.001(3) C
C33 0.016(3) 0.029(4) 0.025(3) 0.001(3) 0.004(2) -0.005(3) C
N18 0.022(3) 0.014(3) 0.021(2) -0.001(2) -0.004(2) -0.001(2) N
C34 0.031(4) 0.025(4) 0.028(3) 0.001(3) 0.004(3) -0.005(3) C
C35 0.028(4) 0.026(4) 0.032(3) -0.003(3) -0.001(3) -0.005(3) C
C36 0.029(4) 0.038(5) 0.030(3) -0.001(4) -0.007(3) 0.001(3) C
C37 0.034(4) 0.024(4) 0.036(3) -0.001(4) 0.003(3) -0.004(3) C
C38 0.014(3) 0.018(3) 0.021(3) -0.002(3) -0.001(2) -0.001(3) C
C39 0.020(3) 0.029(4) 0.023(3) 0.014(3) 0.001(3) 0.007(3) C
C40 0.029(4) 0.020(4) 0.022(3) -0.007(3) 0.004(3) -0.002(3) C
C41 0.025(3) 0.021(3) 0.016(3) -0.005(3) 0.002(2) -0.002(3) C
C42 0.028(4) 0.022(4) 0.024(3) 0.009(3) 0.005(3) -0.001(3) C
C43 0.017(3) 0.022(3) 0.024(3) -0.005(3) 0.004(2) -0.005(3) C
C44 0.019(3) 0.017(3) 0.030(3) -0.002(3) 0.000(3) 0.003(3) C
N19 0.020(3) 0.020(3) 0.022(2) 0.007(2) 0.001(2) 0.001(2) N
C45 0.025(4) 0.026(4) 0.022(3) -0.005(3) -0.009(3) 0.001(3) C
C46 0.025(4) 0.017(3) 0.021(3) 0.001(3) -0.009(3) 0.003(3) C
N20 0.028(3) 0.026(3) 0.021(2) 0.003(3) 0.002(2) -0.005(3) N
C47 0.046(4) 0.022(4) 0.028(3) -0.004(4) 0.000(3) -0.001(3) C
C48 0.036(4) 0.037(4) 0.027(3) -0.000(4) -0.019(3) 0.001(3) C
C49 0.020(4) 0.049(5) 0.048(4) 0.007(4) -0.012(3) 0.005(4) C
C50 0.020(4) 0.050(5) 0.034(3) 0.008(4) -0.002(3) -0.004(4) C

loop_
_atom_type_symbol
_atom_type_scat_dispersion_real
_atom_type_scat_dispersion_imag
_atom_type_scat_source
C 0.002 0.002 International_Tables_Vol_IV_Table_2.3.1
H 0.000 0.000 International_Tables_Vol_IV_Table_2.3.1
Fe 0.301 0.845 International_Tables_Vol_IV_Table_2.3.1
N 0.004 0.003 International_Tables_Vol_IV_Table_2.3.1
O 0.008 0.006 International_Tables_Vol_IV_Table_2.3.1

loop_
_geom_angle_atom_site_label_1
_geom_angle_atom_site_label_2
_geom_angle_atom_site_label_3
_geom_angle
C1 FE1 C2 86.6(4)
C1 FE1 N21 176.8(4)
C1 FE1 C4 83.8(3)
C1 FE1 C5 88.1(4)
C1 FE1 C51 83.9(4)
C2 FE1 N21 96.6(4)
C2 FE1 C4 170.4(4)
C2 FE1 C5 89.0(4)
C2 FE1 C51 87.8(3)
N21 FE1 C4 93.0(3)
N21 FE1 C5 92.4(4)
N21 FE1 C51 95.8(4)
C4 FE1 C5 90.9(3)
C4 FE1 C51 90.9(4)
C5 FE1 C51 171.6(4)
FE1 C1 N1 178(1)
FE1 C2 N2 177(1)
FE1 N21 O3 177.5(6)
FE1 C4 N4 176.2(7)
FE1 C5 N5 175.7(8)
FE1 C51 N22 178.7(8)
N23 FE2 C7 93.6(3)
N23 FE2 C8 177.5(4)
N23 FE2 C9 97.5(3)
N23 FE2 C10 95.7(4)
N23 FE2 C52 94.2(3)
C7 FE2 C8 83.9(3)
C7 FE2 C9 168.6(3)
C7 FE2 C10 92.9(4)
C7 FE2 C52 92.1(4)
C8 FE2 C9 84.9(3)
C8 FE2 C10 84.0(3)
C8 FE2 C52 86.3(3)
C9 FE2 C10 88.1(3)
C9 FE2 C52 85.0(3)
C10 FE2 C52 168.6(3)
FE2 N23 O4 175.8(7)
FE2 C7 N8 179.2(8)
FE2 C8 N9 177.5(8)
FE2 C9 N10 179.1(8)
FE2 C10 N11 179.1(9)
FE2 C52 N24 175.9(7)
N13 C11 N14 112.6(7)
N13 C11 C18 123.5(7)
N14 C11 C18 123.9(7)
C11 N13 C12 107.1(6)
C11 N13 N14 33.6(4)
C12 N13 N14 74.3(4)
N13 C12 C13 99.9(6)
N13 C12 C14 121.6(7)
C13 C12 C14 110.6(6)
C12 C13 N14 101.5(6)
C12 C13 C17 111.6(6)
N14 C13 C17 121.8(6)
C11 N14 N13 33.9(4)
C11 N14 C13 108.0(6)
N13 N14 C13 74.6(4)
C12 C14 C15 105.7(6)
C14 C15 C16 113.1(7)
C15 C16 C17 113.7(9)
C13 C17 C16 105.9(7)
C11 C18 C19 119.4(7)
C11 C18 C23 119.4(6)
C19 C18 C23 121.2(7)
C18 C19 C20 118.8(7)
C19 C20 C21 119.7(6)
C20 C21 C22 121.7(6)
C20 C21 C24 118.5(6)
C22 C21 C24 119.7(7)
C21 C22 C23 117.8(7)
C18 C23 C22 120.7(6)
C21 C24 N15 122.7(7)
C21 C24 N16 124.8(7)
N15 C24 N16 112.5(7)
C24 N15 C25 106.3(7)
N15 C25 C26 101.7(5)
N15 C25 C27 121.5(7)
C26 C25 C27 110.1(6)
C25 C26 N16 100.8(6)
C25 C26 C30 109.7(6)
N16 C26 C30 120.7(6)
C24 N16 C26 108.3(6)
C25 C27 C28 106.4(7)
C27 C28 C29 114.4(6)
C28 C29 C30 113.7(9)
C26 C30 C29 107.0(7)
N17 C31 N18 111.9(6)
N17 C31 C38 124.3(7)
N18 C31 C38 123.8(7)
C31 N17 C32 108.0(6)
C31 N17 N18 34.0(4)
C32 N17 N18 74.7(4)
N17 C32 C33 99.8(5)
N17 C32 C34 120.6(6)
C33 C32 C34 110.7(6)
C32 C33 N18 100.3(6)
C32 C33 C37 109.4(6)
N18 C33 C37 121.8(7)
C31 N18 N17 34.1(4)
C31 N18 C33 108.1(6)
N17 N18 C33 74.6(4)
C32 C34 C35 105.2(6)
C34 C35 C36 114.6(6)
C35 C36 C37 111.7(7)
C33 C37 C36 105.9(6)
C31 C38 C39 119.1(7)
C31 C38 C43 120.3(7)
C39 C38 C43 120.6(6)
C38 C39 C40 120.0(7)
C39 C40 C41 119.2(7)
C40 C41 C42 121.2(7)
C40 C41 C44 121.1(7)
C42 C41 C44 117.6(7)
C41 C42 C43 120.8(8)
C38 C43 C42 118.2(7)
C41 C44 N19 123.1(7)
C41 C44 N20 122.7(7)
N19 C44 N20 114.1(6)
C44 N19 C45 106.5(6)
N19 C45 C46 100.9(6)
N19 C45 C47 121.2(6)
C46 C45 C47 110.3(6)
C45 C46 N20 100.7(6)
C45 C46 C50 113.2(7)
N20 C46 C50 122.5(6)
C44 N20 C46 106.2(6)
C45 C47 C48 106.1(6)
C47 C48 C49 113.9(7)
C48 C49 C50 112.8(7)
C46 C50 C49 106.0(6)

loop_
_geom_bond_atom_site_label_1
_geom_bond_atom_site_label_2
_geom_bond_distance
FE1 C1 1.951(7)
FE1 C2 1.92(1)
FE1 N21 1.650(6)
FE1 C4 1.96(1)
FE1 C5 1.93(1)
FE1 C51 1.95(1)
C1 N1 1.141(7)
C2 N2 1.15(1)
N21 O3 1.130(6)
C4 N4 1.15(1)
C5 N5 1.16(1)
C51 N22 1.16(1)
FE2 N23 1.650(6)
FE2 C7 1.933(8)
FE2 C8 1.934(7)
FE2 C9 1.96(1)
FE2 C10 1.93(1)
FE2 C52 1.97(1)
N23 O4 1.129(7)
C7 N8 1.146(9)
C8 N9 1.149(8)
C9 N10 1.15(1)
C10 N11 1.14(1)
C52 N24 1.14(1)
C11 N13 1.319(9)
C11 N14 1.308(9)
C11 C18 1.48(1)
N13 C12 1.48(1)
N13 N14 2.185(9)
C12 C13 1.50(1)
C12 C14 1.509(9)
C13 N14 1.454(8)
C13 C17 1.50(1)
C14 C15 1.53(1)
C15 C16 1.52(2)
C16 C17 1.544(9)
C18 C19 1.38(1)
C18 C23 1.39(1)
C19 C20 1.40(1)
C20 C21 1.38(1)
C21 C22 1.401(9)
C21 C24 1.46(1)
C22 C23 1.40(1)
C24 N15 1.334(9)
C24 N16 1.315(9)
N15 C25 1.47(1)
C25 C26 1.49(1)
C25 C27 1.53(1)
C26 N16 1.456(9)
C26 C30 1.51(1)
C27 C28 1.54(1)
C28 C29 1.54(2)
C29 C30 1.54(1)
C31 N17 1.320(9)
C31 N18 1.318(9)
C31 C38 1.473(9)
N17 C32 1.479(9)
N17 N18 2.186(9)
C32 C33 1.513(9)
C32 C34 1.50(1)
C33 N18 1.472(9)
C33 C37 1.51(1)
C34 C35 1.54(1)
C35 C36 1.53(1)
C36 C37 1.53(1)
C38 C39 1.39(1)
C38 C43 1.41(1)
C39 C40 1.39(1)
C40 C41 1.37(1)
C41 C42 1.39(1)
C41 C44 1.50(1)
C42 C43 1.37(1)
C44 N19 1.313(9)
C44 N20 1.316(9)
N19 C45 1.486(9)
C45 C46 1.49(1)
C45 C47 1.525(9)
C46 N20 1.486(9)
C46 C50 1.50(1)
C47 C48 1.55(1)
C48 C49 1.51(1)
C49 C50 1.53(1)
